data_7230130
loop_
_publ_author_name
'Filatov, Mikhail A.'
'Karuthedath, Safakath'
'Polestshuk, Pavel M.'
'Callaghan, Susan'
'Flanagan, Keith J.'
'Telitchko, Maxime'
'Wiesner, Thomas'
'Laquai, Fr\'ed\'eric'
'Senge, Mathias O.'

_publ_section_title
;
 Control of triplet state generation in heavy atom-free BODIPY-anthracene
 dyads by media polarity and structural factors.
;
_journal_issue 12
_journal_name_full 'Physical chemistry chemical physics : PCCP'
_journal_page_first 8016
_journal_page_last 8031
_journal_paper_doi 10.1039/c7cp08472b
_journal_volume 20
_journal_year 2018
_chemical_formula_moiety 'C26 H21 B F2 N2'
_chemical_formula_sum 'C26 H21 B F2 N2'
_chemical_formula_weight 410.26
_chemical_name_systematic 3,5-Dimethyl-8-(methylanthracen-9-yl)-4,4-difluoro-4-bora-3a,4a-diaza-s-indacene
_space_group_crystal_system monoclinic
_space_group_IT_number 15
_space_group_name_Hall '-C 2yc'
_space_group_name_H-M_alt 'C 1 2/c 1'
_symmetry_space_group_name_Hall '-C 2yc'
_symmetry_space_group_name_H-M 'C 1 2/c 1'
_atom_sites_solution_hydrogens mixed
_atom_sites_solution_primary dual
_audit_creation_date 2017-10-06
_audit_creation_method
;
Olex2 1.2
(compiled 2017.08.10 svn.r3458 for OlexSys, GUI svn.r5381)
;
_audit_update_record
;
2017-11-12 deposited with the CCDC.
2018-02-12 downloaded from the CCDC.
;
_cell_angle_alpha 90
_cell_angle_beta 114.6700(10)
_cell_angle_gamma 90
_cell_formula_units_Z 4
_cell_length_a 13.2460(6)
_cell_length_b 12.7829(6)
_cell_length_c 12.8418(6)
_cell_measurement_reflns_used 9988
_cell_measurement_temperature 100
_cell_measurement_theta_max 29.678
_cell_measurement_theta_min 2.324
_cell_volume 1975.94(16)
_computing_cell_refinement 'SAINT v8.37A (Bruker, 2015)'
_computing_data_collection 'APEX 3 (Bruker, 2016) '
_computing_data_reduction 'SAINT v8.37A (Bruker, 2015)'
_computing_molecular_graphics 'Olex2 (Dolomanov et al., 2009)'
_computing_publication_material 'Olex2 (Dolomanov et al., 2009)'
_computing_structure_refinement 'XL (Sheldrick, 2008)'
_computing_structure_solution 'XT (Sheldrick, 2015)'
_diffrn_ambient_temperature 100.0
_diffrn_detector 'Bruker APEX2 area detector'
_diffrn_detector_area_resol_mean 7.9
_diffrn_detector_type 'CCD area detector'
_diffrn_measured_fraction_theta_full 1.000
_diffrn_measured_fraction_theta_max 1.000
_diffrn_measurement_device 'Kappa diffractometer'
_diffrn_measurement_device_type 'Bruker SMART APEX2 area detector'
_diffrn_measurement_method '\w and \f scans'
_diffrn_radiation_monochromator graphite
_diffrn_radiation_probe x-ray
_diffrn_radiation_type MoK\a
_diffrn_radiation_wavelength 0.71073
_diffrn_reflns_av_R_equivalents 0.0312
_diffrn_reflns_av_unetI/netI 0.0125
_diffrn_reflns_Laue_measured_fraction_full 1.000
_diffrn_reflns_Laue_measured_fraction_max 1.000
_diffrn_reflns_limit_h_max 17
_diffrn_reflns_limit_h_min -17
_diffrn_reflns_limit_k_max 16
_diffrn_reflns_limit_k_min -16
_diffrn_reflns_limit_l_max 16
_diffrn_reflns_limit_l_min -15
_diffrn_reflns_number 30018
_diffrn_reflns_point_group_measured_fraction_full 1.000
_diffrn_reflns_point_group_measured_fraction_max 1.000
_diffrn_reflns_theta_full 25.242
_diffrn_reflns_theta_max 27.516
_diffrn_reflns_theta_min 2.324
_diffrn_source 'standard sealed X-ray tube'
_diffrn_source_type 'Siemens, KFF Mo 2K -90 C'
_diffrn_standards_number 0
_exptl_absorpt_coefficient_mu 0.093
_exptl_absorpt_correction_T_max 0.7456
_exptl_absorpt_correction_T_min 0.6927
_exptl_absorpt_correction_type multi-scan
_exptl_absorpt_process_details
'SADABS-2016/2 (Bruker,2016/2) was used for absorption correction. wR2(int) was 0.0501 before and 0.0460 after correction. The Ratio of minimum to maximum transmission is 0.9253. The \l/2 correction factor is Not present.'
_exptl_crystal_colour orange
_exptl_crystal_colour_primary orange
_exptl_crystal_density_diffrn 1.379
_exptl_crystal_density_method 'not measured'
_exptl_crystal_description Block
_exptl_crystal_F_000 856
_exptl_crystal_recrystallization_method 'The material was recrystallised from DCM by slow evaporation'
_exptl_crystal_size_max 0.291
_exptl_crystal_size_mid 0.154
_exptl_crystal_size_min 0.14
_refine_diff_density_max 0.376
_refine_diff_density_min -0.197
_refine_diff_density_rms 0.045
_refine_ls_extinction_method none
_refine_ls_goodness_of_fit_ref 1.053
_refine_ls_hydrogen_treatment mixed
_refine_ls_matrix_type full
_refine_ls_number_parameters 153
_refine_ls_number_reflns 2272
_refine_ls_number_restraints 0
_refine_ls_restrained_S_all 1.053
_refine_ls_R_factor_all 0.0474
_refine_ls_R_factor_gt 0.0395
_refine_ls_shift/su_max 0.000
_refine_ls_shift/su_mean 0.000
_refine_ls_structure_factor_coef Fsqd
_refine_ls_weighting_details 'w=1/[\s^2^(Fo^2^)+(0.0495P)^2^+2.2286P] where P=(Fo^2^+2Fc^2^)/3'
_refine_ls_weighting_scheme calc
_refine_ls_wR_factor_gt 0.1016
_refine_ls_wR_factor_ref 0.1066
_reflns_Friedel_coverage 0.000
_reflns_number_gt 1954
_reflns_number_total 2272
_reflns_threshold_expression 'I > 2\s(I)'
_cod_data_source_file c7cp08472b2.cif
_cod_data_source_block kjf173
_cod_depositor_comments 'Adding full bibliography for 7230130--7230136.cif.'
_cod_database_code 7230130
_shelx_shelxl_version_number 2014/7
_shelx_space_group_comment
;
The symmetry employed for this shelxl refinement is uniquely defined
by the following loop, which should always be used as a source of
symmetry information in preference to the above space-group names.
They are only intended as comments.
;
_shelx_estimated_absorpt_t_max 0.987
_shelx_estimated_absorpt_t_min 0.973
_olex2_refinement_description
;
1. Fixed Uiso
 At 1.2 times of:
  All C(H) groups
 At 1.5 times of:
  All C(H,H,H) groups
2. Others
 Fixed Sof: H23A(0.5) H23B(0.5) H23C(0.5)
3.a Aromatic/amide H refined with riding coordinates:
 C1(H1), C2(H2), C17(H17), C18(H18), C19(H19), C20(H20)
3.b Idealised Me refined as rotating group:
 C24(H24A,H24B,H24C)
;
_olex2_diffrn_ambient_temperature_device 'Oxford Cryosystems'
_olex2_exptl_crystal_mounting_method 'The crystal was mounted on a MITIGEN micromount with oil'
_olex2_submission_special_instructions 'No special instructions were received'

loop_
_space_group_symop_operation_xyz
'x, y, z'
'-x, y, -z+1/2'
'x+1/2, y+1/2, z'
'-x+1/2, y+1/2, -z+1/2'
'-x, -y, -z'
'x, -y, z-1/2'
'-x+1/2, -y+1/2, -z'
'x+1/2, -y+1/2, z-1/2'

loop_
_atom_site_label
_atom_site_type_symbol
_atom_site_fract_x
_atom_site_fract_y
_atom_site_fract_z
_atom_site_U_iso_or_equiv
_atom_site_adp_type
_atom_site_occupancy
_atom_site_site_symmetry_order
_atom_site_calc_flag
_atom_site_refinement_flags_posn
_atom_site_refinement_flags_adp
_atom_site_refinement_flags_occupancy
_atom_site_disorder_assembly
_atom_site_disorder_group
F13 F 0.42274(7) -0.07952(6) 0.16592(7) 0.0238(2) Uani 1 1 d . . . . .
N10 N 0.55982(9) 0.05564(8) 0.19641(9) 0.0160(2) Uani 1 1 d . . . . .
C1 C 0.62728(11) 0.20198(10) 0.14696(11) 0.0180(3) Uani 1 1 d . . . . .
H1 H 0.6430 0.2731 0.1381 0.022 Uiso 1 1 calc R . . . .
C2 C 0.66518(11) 0.11586(11) 0.10959(11) 0.0204(3) Uani 1 1 d . . . . .
H2 H 0.7118 0.1167 0.0699 0.025 Uiso 1 1 calc R . . . .
C3 C 0.62228(11) 0.02606(11) 0.14083(11) 0.0190(3) Uani 1 1 d . . . . .
C8 C 0.5000 0.21917(14) 0.2500 0.0143(3) Uani 1 2 d S T P . .
C9 C 0.56062(10) 0.16470(9) 0.20106(10) 0.0153(3) Uani 1 1 d . . . . .
C15 C 0.5000 0.33600(13) 0.2500 0.0144(3) Uani 1 2 d S T P . .
C16 C 0.55671(10) 0.39068(10) 0.35348(10) 0.0145(3) Uani 1 1 d . . . . .
C17 C 0.61877(10) 0.33706(10) 0.45919(11) 0.0171(3) Uani 1 1 d . . . . .
H17 H 0.6244 0.2630 0.4592 0.021 Uiso 1 1 calc R . . . .
C18 C 0.66981(11) 0.39030(11) 0.55944(11) 0.0195(3) Uani 1 1 d . . . . .
H18 H 0.7108 0.3533 0.6285 0.023 Uiso 1 1 calc R . . . .
C19 C 0.66196(11) 0.50120(11) 0.56098(11) 0.0207(3) Uani 1 1 d . . . . .
H19 H 0.6953 0.5378 0.6316 0.025 Uiso 1 1 calc R . . . .
C20 C 0.60714(11) 0.55517(10) 0.46227(11) 0.0183(3) Uani 1 1 d . . . . .
H20 H 0.6041 0.6293 0.4651 0.022 Uiso 1 1 calc R . . . .
C21 C 0.55356(10) 0.50318(10) 0.35364(11) 0.0153(3) Uani 1 1 d . . . . .
C22 C 0.5000 0.55869(14) 0.2500 0.0168(4) Uani 1 2 d S T P . .
C23 C 0.5000 0.67686(15) 0.2500 0.0261(4) Uani 1 2 d S T P . .
H23A H 0.471(4) 0.704(3) 0.307(4) 0.039 Uiso 0.5 1 d R . . A -1
H23B H 0.455(4) 0.707(3) 0.179(4) 0.039 Uiso 0.5 1 d R . . B -1
H23C H 0.578(4) 0.704(3) 0.283(4) 0.039 Uiso 0.5 1 d R . . C -1
C24 C 0.63788(13) -0.08537(11) 0.11667(13) 0.0250(3) Uani 1 1 d . . . . .
H24A H 0.6652 -0.1254 0.1882 0.038 Uiso 1 1 calc GR . . . .
H24B H 0.6919 -0.0895 0.0830 0.038 Uiso 1 1 calc GR . . . .
H24C H 0.5667 -0.1145 0.0629 0.038 Uiso 1 1 calc GR . . . .
B4 B 0.5000 -0.01716(16) 0.2500 0.0171(4) Uani 1 2 d S T P . .

loop_
_atom_site_aniso_label
_atom_site_aniso_U_11
_atom_site_aniso_U_22
_atom_site_aniso_U_33
_atom_site_aniso_U_23
_atom_site_aniso_U_13
_atom_site_aniso_U_12
F13 0.0241(4) 0.0178(4) 0.0275(4) -0.0072(3) 0.0089(4) -0.0043(3)
N10 0.0171(5) 0.0136(5) 0.0167(5) -0.0010(4) 0.0065(4) 0.0016(4)
C1 0.0177(6) 0.0198(6) 0.0165(6) 0.0014(5) 0.0069(5) 0.0002(5)
C2 0.0185(6) 0.0251(7) 0.0191(6) -0.0007(5) 0.0091(5) 0.0016(5)
C3 0.0170(6) 0.0212(7) 0.0170(6) -0.0025(5) 0.0052(5) 0.0030(5)
C8 0.0151(8) 0.0142(8) 0.0117(7) 0.000 0.0036(6) 0.000
C9 0.0170(6) 0.0130(6) 0.0142(5) 0.0009(4) 0.0050(5) 0.0002(5)
C15 0.0147(8) 0.0137(8) 0.0156(8) 0.000 0.0072(7) 0.000
C16 0.0138(6) 0.0160(6) 0.0152(6) -0.0004(4) 0.0076(5) -0.0005(4)
C17 0.0176(6) 0.0161(6) 0.0178(6) 0.0009(5) 0.0075(5) -0.0003(5)
C18 0.0165(6) 0.0238(7) 0.0165(6) 0.0019(5) 0.0051(5) 0.0000(5)
C19 0.0194(7) 0.0241(7) 0.0181(6) -0.0063(5) 0.0072(5) -0.0040(5)
C20 0.0185(6) 0.0162(6) 0.0215(6) -0.0048(5) 0.0097(5) -0.0035(5)
C21 0.0145(6) 0.0152(6) 0.0178(6) -0.0017(4) 0.0083(5) -0.0013(4)
C22 0.0182(9) 0.0129(8) 0.0207(9) 0.000 0.0096(7) 0.000
C23 0.0343(13) 0.0128(9) 0.0281(11) 0.000 0.0098(10) 0.000
C24 0.0240(7) 0.0216(7) 0.0277(7) -0.0072(6) 0.0090(6) 0.0048(6)
B4 0.0185(10) 0.0125(9) 0.0194(9) 0.000 0.0070(8) 0.000

loop_
_atom_type_symbol
_atom_type_description
_atom_type_scat_dispersion_real
_atom_type_scat_dispersion_imag
_atom_type_scat_source
C C 0.0033 0.0016 'International Tables Vol C Tables 4.2.6.8 and 6.1.1.4'
H H 0.0000 0.0000 'International Tables Vol C Tables 4.2.6.8 and 6.1.1.4'
B B 0.0013 0.0007 'International Tables Vol C Tables 4.2.6.8 and 6.1.1.4'
F F 0.0171 0.0103 'International Tables Vol C Tables 4.2.6.8 and 6.1.1.4'
N N 0.0061 0.0033 'International Tables Vol C Tables 4.2.6.8 and 6.1.1.4'

loop_
_geom_angle_atom_site_label_1
_geom_angle_atom_site_label_2
_geom_angle_atom_site_label_3
_geom_angle
_geom_angle_site_symmetry_1
_geom_angle_site_symmetry_3
C3 N10 C9 107.85(11) . .
C3 N10 B4 127.05(11) . .
C9 N10 B4 125.08(11) . .
C2 C1 H1 126.4 . .
C2 C1 C9 107.15(12) . .
C9 C1 H1 126.4 . .
C1 C2 H2 126.2 . .
C1 C2 C3 107.62(12) . .
C3 C2 H2 126.2 . .
N10 C3 C2 109.28(11) . .
N10 C3 C24 123.06(12) . .
C2 C3 C24 127.65(12) . .
C9 C8 C9 120.12(16) . 2_655
C9 C8 C15 119.94(8) . .
C9 C8 C15 119.94(8) 2_655 .
N10 C9 C1 108.10(11) . .
C8 C9 N10 121.50(12) . .
C8 C9 C1 130.37(12) . .
C16 C15 C8 119.74(8) . .
C16 C15 C8 119.74(8) 2_655 .
C16 C15 C16 120.52(16) 2_655 .
C15 C16 C17 121.66(12) . .
C15 C16 C21 119.52(12) . .
C17 C16 C21 118.81(11) . .
C16 C17 H17 119.4 . .
C18 C17 C16 121.25(12) . .
C18 C17 H17 119.4 . .
C17 C18 H18 120.0 . .
C17 C18 C19 120.10(12) . .
C19 C18 H18 120.0 . .
C18 C19 H19 119.8 . .
C20 C19 C18 120.49(12) . .
C20 C19 H19 119.8 . .
C19 C20 H20 119.1 . .
C19 C20 C21 121.77(12) . .
C21 C20 H20 119.1 . .
C20 C21 C16 117.44(11) . .
C22 C21 C16 120.33(12) . .
C22 C21 C20 122.23(12) . .
C21 C22 C21 119.60(16) 2_655 .
C21 C22 C23 120.20(8) 2_655 .
C21 C22 C23 120.20(8) . .
C22 C23 H23A 110(2) . .
C22 C23 H23B 114(3) . .
C22 C23 H23C 110(2) . .
H23A C23 H23B 107(3) . .
H23A C23 H23C 102(3) . .
H23B C23 H23C 113(3) . .
C3 C24 H24A 109.5 . .
C3 C24 H24B 109.5 . .
C3 C24 H24C 109.5 . .
H24A C24 H24B 109.5 . .
H24A C24 H24C 109.5 . .
H24B C24 H24C 109.5 . .
F13 B4 F13 109.89(15) . 2_655
F13 B4 N10 109.95(5) . 2_655
F13 B4 N10 110.22(5) 2_655 2_655
F13 B4 N10 109.95(5) 2_655 .
F13 B4 N10 110.22(5) . .
N10 B4 N10 106.56(14) . 2_655

loop_
_geom_bond_atom_site_label_1
_geom_bond_atom_site_label_2
_geom_bond_distance
_geom_bond_site_symmetry_2
F13 B4 1.3879(14) .
N10 C3 1.3527(17) .
N10 C9 1.3952(16) .
N10 B4 1.5565(16) .
C1 H1 0.9500 .
C1 C2 1.3768(18) .
C1 C9 1.4147(17) .
C2 H2 0.9500 .
C2 C3 1.4113(19) .
C3 C24 1.4904(19) .
C8 C9 1.3950(15) 2_655
C8 C9 1.3950(15) .
C8 C15 1.493(2) .
C15 C16 1.4090(14) 2_655
C15 C16 1.4091(15) .
C16 C17 1.4341(17) .
C16 C21 1.4387(17) .
C17 H17 0.9500 .
C17 C18 1.3605(18) .
C18 H18 0.9500 .
C18 C19 1.4222(19) .
C19 H19 0.9500 .
C19 C20 1.3571(19) .
C20 H20 0.9500 .
C20 C21 1.4371(17) .
C21 C22 1.4106(15) .
C22 C21 1.4106(15) 2_655
C22 C23 1.511(3) .
C23 H23A 1.02(4) .
C23 H23B 0.94(5) .
C23 H23C 1.00(4) .
C24 H24A 0.9800 .
C24 H24B 0.9800 .
C24 H24C 0.9800 .
B4 F13 1.3879(14) 2_655
B4 N10 1.5566(16) 2_655

loop_
_geom_torsion_atom_site_label_1
_geom_torsion_atom_site_label_2
_geom_torsion_atom_site_label_3
_geom_torsion_atom_site_label_4
_geom_torsion
_geom_torsion_site_symmetry_1
_geom_torsion_site_symmetry_4
C1 C2 C3 N10 -0.21(15) . .
C1 C2 C3 C24 178.42(13) . .
C2 C1 C9 N10 0.46(14) . .
C2 C1 C9 C8 -177.66(11) . .
C3 N10 C9 C1 -0.59(14) . .
C3 N10 C9 C8 177.73(10) . .
C3 N10 B4 F13 60.42(15) . 2_655
C3 N10 B4 F13 -60.88(15) . .
C3 N10 B4 N10 179.86(13) . 2_655
C8 C15 C16 C17 2.54(13) . .
C8 C15 C16 C21 -178.07(8) . .
C9 N10 C3 C2 0.50(14) . .
C9 N10 C3 C24 -178.21(12) . .
C9 N10 B4 F13 -117.45(13) . 2_655
C9 N10 B4 F13 121.26(13) . .
C9 N10 B4 N10 2.00(8) . 2_655
C9 C1 C2 C3 -0.16(15) . .
C9 C8 C9 N10 1.98(8) 2_655 .
C9 C8 C9 C1 179.88(15) 2_655 .
C9 C8 C15 C16 71.05(8) 2_655 .
C9 C8 C15 C16 -108.95(8) . .
C9 C8 C15 C16 71.05(8) . 2_655
C9 C8 C15 C16 -108.95(8) 2_655 2_655
C15 C8 C9 N10 -178.02(8) . .
C15 C8 C9 C1 -0.12(15) . .
C15 C16 C17 C18 -177.51(11) . .
C15 C16 C21 C20 176.43(10) . .
C15 C16 C21 C22 -3.93(16) . .
C16 C15 C16 C17 -177.46(13) 2_655 .
C16 C15 C16 C21 1.93(8) 2_655 .
C16 C17 C18 C19 0.22(19) . .
C16 C21 C22 C21 1.96(8) . 2_655
C16 C21 C22 C23 -178.04(8) . .
C17 C16 C21 C20 -4.17(17) . .
C17 C16 C21 C22 175.48(10) . .
C17 C18 C19 C20 -2.4(2) . .
C18 C19 C20 C21 1.2(2) . .
C19 C20 C21 C16 2.11(18) . .
C19 C20 C21 C22 -177.53(11) . .
C20 C21 C22 C21 -178.42(13) . 2_655
C20 C21 C22 C23 1.59(13) . .
C21 C16 C17 C18 3.10(18) . .
B4 N10 C3 C2 -177.67(9) . .
B4 N10 C3 C24 3.62(19) . .
B4 N10 C9 C1 177.62(9) . .
B4 N10 C9 C8 -4.07(16) . .
